data_7041891
loop_
_publ_author_name
'Wu, Xue-Qian'
'Huang, Dan-Dan'
'Zhou, Zhi-Hang'
'Dong, Wen-Wen'
'Wu, Ya-Pan'
'Zhao, Jun'
'Li, Dong-Sheng'
'Zhang, Qichun'
'Bu, Xianhui'

_publ_section_title
;
 Ag-NPs embedded in two novel Zn3/Zn5-cluster-based metal-organic
 frameworks for catalytic reduction of 2/3/4-nitrophenol.
;
_journal_issue 8
_journal_name_full 'Dalton transactions (Cambridge, England : 2003)'
_journal_page_first 2430
_journal_page_last 2438
_journal_paper_doi 10.1039/c7dt00024c
_journal_volume 46
_journal_year 2017
_chemical_formula_moiety '0.5(C46 H32 O28 Zn6)'
_chemical_formula_sum 'C23 H15 O14 Zn3'
_chemical_formula_weight 711.46
_space_group_crystal_system orthorhombic
_space_group_IT_number 31
_space_group_name_Hall 'P 2ac -2'
_space_group_name_H-M_alt 'P m n 21'
_symmetry_space_group_name_Hall 'P 2ac -2'
_symmetry_space_group_name_H-M 'P m n 21'
_atom_sites_solution_hydrogens mixed
_audit_creation_date 2017-01-26
_audit_creation_method
;
Olex2 1.2-beta
(compiled 2017.01.04 svn.r3372 for OlexSys, GUI svn.r5292)
;
_audit_update_record
;
2017-01-27 deposited with the CCDC.
2017-01-30 downloaded from the CCDC.
;
_cell_angle_alpha 90
_cell_angle_beta 90
_cell_angle_gamma 90
_cell_formula_units_Z 2
_cell_length_a 20.137(11)
_cell_length_b 10.702(6)
_cell_length_c 11.418(6)
_cell_measurement_reflns_used 6025
_cell_measurement_temperature 293
_cell_measurement_theta_max 27.5
_cell_measurement_theta_min 1.9
_cell_volume 2461(2)
_computing_cell_refinement
;
CrystalClear-SM Expert 2.0 r1 (Rigaku, 2009)
;
_computing_data_collection
;
CrystalClear-SM Expert 2.0 r1 (Rigaku, 2009)
;
_computing_data_reduction
;
CrystalClear-SM Expert 2.0 r1 (Rigaku, 2009)
;
_computing_molecular_graphics 'Olex2 (Dolomanov et al., 2009)'
_computing_publication_material 'Olex2 (Dolomanov et al., 2009)'
_computing_structure_refinement 'ShelXL (Sheldrick, 2015)'
_diffrn_ambient_temperature 293
_diffrn_detector CCD
_diffrn_detector_area_resol_mean 13.6612
_diffrn_measured_fraction_theta_full 1.000
_diffrn_measured_fraction_theta_max 1.000
_diffrn_measurement_details
;
scan:
    Number of images: 180
               Slice: -60.0000 - 120.0000
         Image width: 1.0000
            Exp time: 16.0000
       Rotation axis: Omega
               Omega: 0.0000
                 Chi: 54.0000
                 Phi: 0.0000
                 XTD: 49.6419
              2theta: 29.4915
scan:
    Number of images: 180
               Slice: -60.0000 - 120.0000
         Image width: 1.0000
            Exp time: 16.0000
       Rotation axis: Omega
               Omega: 0.0000
                 Chi: 54.0000
                 Phi: 120.0000
                 XTD: 49.6419
              2theta: 29.4915
scan:
    Number of images: 180
               Slice: -60.0000 - 120.0000
         Image width: 1.0000
            Exp time: 16.0000
       Rotation axis: Omega
               Omega: 0.0000
                 Chi: 54.0000
                 Phi: 240.0000
                 XTD: 49.6419
              2theta: 29.4915
;
_diffrn_measurement_device
;
XtaLABmini: Fixed Chi 2 circle
;
_diffrn_measurement_device_type
;
Rigaku Mercury375R (2x2 bin mode)
;
_diffrn_measurement_method 'profile data from \w-scans'
_diffrn_measurement_specimen_support Fiber
_diffrn_orient_matrix_type d*Trek
_diffrn_orient_matrix_UB_11 0.019991
_diffrn_orient_matrix_UB_12 0.084361
_diffrn_orient_matrix_UB_13 0.034863
_diffrn_orient_matrix_UB_21 0.041011
_diffrn_orient_matrix_UB_22 -0.037658
_diffrn_orient_matrix_UB_23 0.067607
_diffrn_orient_matrix_UB_31 0.042573
_diffrn_orient_matrix_UB_32 0.000474
_diffrn_orient_matrix_UB_33 -0.025561
_diffrn_radiation_monochromator 'Graphite Monochromator'
_diffrn_radiation_type MoK\a
_diffrn_radiation_wavelength 0.71073
_diffrn_reflns_av_R_equivalents 0.0802
_diffrn_reflns_av_unetI/netI 0.0570
_diffrn_reflns_Laue_measured_fraction_full 1.000
_diffrn_reflns_Laue_measured_fraction_max 1.000
_diffrn_reflns_limit_h_max 23
_diffrn_reflns_limit_h_min -23
_diffrn_reflns_limit_k_max 12
_diffrn_reflns_limit_k_min -12
_diffrn_reflns_limit_l_max 13
_diffrn_reflns_limit_l_min -13
_diffrn_reflns_number 20812
_diffrn_reflns_point_group_measured_fraction_full 1.000
_diffrn_reflns_point_group_measured_fraction_max 1.000
_diffrn_reflns_theta_full 25.050
_diffrn_reflns_theta_max 25.050
_diffrn_reflns_theta_min 1.903
_diffrn_source 'Sealed Tube'
_diffrn_source_current 12.0
_diffrn_source_power 0.6
_diffrn_source_voltage 50.0
_exptl_absorpt_coefficient_mu 1.488
_exptl_absorpt_correction_T_max 1.000
_exptl_absorpt_correction_T_min 0.764
_exptl_absorpt_correction_type multi-scan
_exptl_absorpt_process_details 'Higashi, T. (1995). Program for Absorption Correction.Rigaku Corporation, Tokyo, Japan.'
_exptl_crystal_colour Colorless
_exptl_crystal_density_diffrn 0.960
_exptl_crystal_density_method 'not measured'
_exptl_crystal_description Prism
_exptl_crystal_F_000 710
_exptl_crystal_size_max 0.21
_exptl_crystal_size_mid 0.21
_exptl_crystal_size_min 0.2
_refine_diff_density_max 0.421
_refine_diff_density_min -0.695
_refine_diff_density_rms 0.083
_refine_ls_abs_structure_details
;
 Refined as a perfect inversion twin.
;
_refine_ls_abs_structure_Flack 0.5
_refine_ls_extinction_coef 0.0009(3)
_refine_ls_extinction_expression Fc^*^=kFc[1+0.001xFc^2^\l^3^/sin(2\q)]^-1/4^
_refine_ls_extinction_method 'SHELXL-2014/7 (Sheldrick 2014'
_refine_ls_goodness_of_fit_ref 1.048
_refine_ls_hydrogen_treatment mixed
_refine_ls_matrix_type full
_refine_ls_number_parameters 193
_refine_ls_number_reflns 4495
_refine_ls_number_restraints 8
_refine_ls_restrained_S_all 1.258
_refine_ls_R_factor_all 0.0439
_refine_ls_R_factor_gt 0.0410
_refine_ls_shift/su_max 0.000
_refine_ls_shift/su_mean 0.000
_refine_ls_structure_factor_coef Fsqd
_refine_ls_weighting_details 'w=1/[\s^2^(Fo^2^)+(0.0661P)^2^] where P=(Fo^2^+2Fc^2^)/3'
_refine_ls_weighting_scheme calc
_refine_ls_wR_factor_gt 0.1110
_refine_ls_wR_factor_ref 0.1131
_reflns_Friedel_coverage 0.897
_reflns_Friedel_fraction_full 1.000
_reflns_Friedel_fraction_max 1.000
_reflns_number_gt 4084
_reflns_number_total 4495
_reflns_threshold_expression 'I > 2\s(I)'
_cod_data_source_file c7dt00024c2.cif
_cod_data_source_block w_sqd
_cod_depositor_comments
;
The following automatic conversions were performed:

'_exptl_absorpt_correction_type' value 'Multi-scan' changed to
'multi-scan' according to
/usr/data/users/saulius/crontab/automatic-downloads/rss-feeds/RSC/lib/dictionaries/cif_core.dic
dictionary named 'cif_core.dic' version 2.4.2 from 2011-04-26.

Automatic conversion script
Id: cif_fix_values 4268 2015-11-12 08:31:59Z antanas 

 Adding full bibliography for 7041890--7041891.cif.
;
_cod_database_code 7041891
_shelx_shelxl_version_number 2014/7
_shelx_space_group_comment
;
The symmetry employed for this shelxl refinement is uniquely defined
by the following loop, which should always be used as a source of
symmetry information in preference to the above space-group names.
They are only intended as comments.
;
_shelx_estimated_absorpt_t_max 0.755
_shelx_estimated_absorpt_t_min 0.745
_olex2_refinement_description
;
1. Fixed Uiso
 At 1.2 times of:
  All C(H) groups, All O(H,H) groups
 At 1.5 times of:
  All H(H,H) groups
2. Restrained distances
 O6-H6
 1.7 with sigma of 0.02
3. Uiso/Uaniso restraints and constraints
Uanis(O3) \\sim Ueq: with sigma of 0.0012 and sigma for terminal atoms of 0.0024
4.a Riding coordinates:
 O8(H7A,H7B,H6)
4.b Rotating group:
 O8(H8A,H8B)
4.c Aromatic/amide H refined with riding coordinates:
 C4(H4), C5(H5), C7(H7), C9(H9), C11(H11)
;
_olex2_submission_special_instructions 'No special instructions were received'
_platon_squeeze_void_probe_radius 1.20

loop_
_space_group_symop_operation_xyz
'x, y, z'
'-x+1/2, -y, z+1/2'
'-x, y, z'
'x+1/2, -y, z+1/2'

loop_
_atom_site_label
_atom_site_type_symbol
_atom_site_fract_x
_atom_site_fract_y
_atom_site_fract_z
_atom_site_U_iso_or_equiv
_atom_site_adp_type
_atom_site_occupancy
_atom_site_site_symmetry_order
_atom_site_calc_flag
_atom_site_refinement_flags_posn
_atom_site_refinement_flags_adp
_atom_site_refinement_flags_occupancy
Zn1 Zn 0.0000 0.86070(8) 0.54570(8) 0.0353(3) Uani 1 2 d S T P
Zn2 Zn 0.07895(3) 1.12913(5) 0.45551(7) 0.0336(2) Uani 1 1 d . . .
C1 C 0.1035(3) 0.8964(5) 0.3426(5) 0.0312(12) Uani 1 1 d . . .
C2 C 0.1420(3) 0.8257(5) 0.2509(5) 0.0342(13) Uani 1 1 d . . .
C3 C 0.1247(3) 0.7074(6) 0.2111(6) 0.0397(14) Uani 1 1 d . . .
C4 C 0.1696(4) 0.6439(6) 0.1392(8) 0.059(2) Uani 1 1 d . . .
H4 H 0.1594 0.5634 0.1145 0.071 Uiso 1 1 calc R . .
C5 C 0.2280(3) 0.6963(7) 0.1043(8) 0.061(2) Uani 1 1 d . . .
H5 H 0.2563 0.6531 0.0543 0.074 Uiso 1 1 calc R . .
C6 C 0.2452(3) 0.8168(7) 0.1447(7) 0.0540(18) Uani 1 1 d . . .
C7 C 0.2035(3) 0.8779(5) 0.2158(6) 0.0397(15) Uani 1 1 d . . .
H7 H 0.2152 0.9568 0.2429 0.048 Uiso 1 1 calc R . .
C8 C 0.3096(4) 0.8731(6) 0.1036(7) 0.0501(17) Uani 1 1 d . . .
C9 C 0.0000 0.7062(7) 0.2204(8) 0.0378(19) Uani 1 2 d S T P
H9 H 0.0000 0.7883 0.1936 0.045 Uiso 1 2 calc RS T P
C10 C 0.0607(3) 0.6454(5) 0.2402(6) 0.0344(13) Uani 1 1 d . . .
C11 C 0.0608(3) 0.5229(5) 0.2829(6) 0.0338(12) Uani 1 1 d . . .
H11 H 0.1008 0.4825 0.2979 0.041 Uiso 1 1 calc R . .
C12 C 0.0000 0.4605(7) 0.3032(8) 0.0346(18) Uani 1 2 d S T P
C13 C 0.0000 0.3347(8) 0.3517(8) 0.0352(17) Uani 1 2 d S T P
O1 O 0.0737(2) 0.8383(4) 0.4189(4) 0.0439(12) Uani 1 1 d . . .
O2 O 0.1047(2) 1.0162(4) 0.3317(5) 0.0512(12) Uani 1 1 d . . .
O3 O 0.3220(3) 0.9826(6) 0.1357(6) 0.0828(18) Uani 1 1 d . U .
O4 O 0.3462(2) 0.8087(5) 0.0388(6) 0.0679(14) Uani 1 1 d . . .
O5 O 0.0552(2) 0.2828(4) 0.3705(5) 0.0498(11) Uani 1 1 d . . .
O6 O 0.0000 1.0627(5) 0.5342(5) 0.0353(12) Uani 1 2 d DS T P
O7 O 0.0733(3) 0.8673(4) 0.6729(6) 0.0570(14) Uani 1 1 d . . .
O8 O 0.0000 0.6675(7) 0.5699(8) 0.077(3) Uani 1 2 d S T P
H7A H 0.1094 0.8517 0.7153 0.092 Uiso 1 1 d R . .
H7B H 0.0609 0.9419 0.7115 0.092 Uiso 1 1 d R . .
H6 H 0.0000 1.1087 0.5919 0.010(18) Uiso 1 2 d DRS T P
H8A H 0.0000 0.6279 0.6344 0.016 Uiso 1 2 d GRS T P
H8B H 0.0000 0.6158 0.5134 0.016 Uiso 1 2 d GRS T P

loop_
_atom_site_aniso_label
_atom_site_aniso_U_11
_atom_site_aniso_U_22
_atom_site_aniso_U_33
_atom_site_aniso_U_23
_atom_site_aniso_U_13
_atom_site_aniso_U_12
Zn1 0.0301(5) 0.0346(5) 0.0413(5) 0.0046(4) 0.000 0.000
Zn2 0.0220(3) 0.0252(3) 0.0537(4) 0.0038(3) -0.0056(3) 0.0005(2)
C1 0.018(3) 0.032(3) 0.044(3) -0.002(2) 0.000(2) -0.004(2)
C2 0.021(2) 0.025(3) 0.057(4) 0.003(2) 0.003(2) -0.001(2)
C3 0.025(3) 0.032(3) 0.062(4) -0.007(3) 0.011(3) -0.005(2)
C4 0.049(4) 0.032(3) 0.097(6) -0.014(3) 0.040(4) -0.009(3)
C5 0.034(3) 0.049(4) 0.101(6) -0.022(4) 0.030(4) -0.009(3)
C6 0.027(3) 0.048(4) 0.087(5) 0.012(4) 0.004(3) -0.009(3)
C7 0.025(3) 0.031(3) 0.062(5) -0.001(2) 0.010(3) -0.007(2)
C8 0.036(4) 0.049(4) 0.066(5) 0.004(3) 0.017(3) 0.001(3)
C9 0.032(4) 0.019(3) 0.063(5) 0.004(3) 0.000 0.000
C10 0.029(3) 0.023(3) 0.051(4) 0.003(2) 0.012(3) -0.003(2)
C11 0.014(2) 0.026(3) 0.062(4) 0.002(2) 0.001(2) 0.001(2)
C12 0.025(4) 0.027(4) 0.052(5) 0.011(3) 0.000 0.000
C13 0.019(4) 0.037(4) 0.049(5) 0.002(4) 0.000 0.000
O1 0.042(3) 0.038(2) 0.052(3) 0.0032(18) 0.012(2) -0.0024(19)
O2 0.050(3) 0.026(2) 0.078(3) 0.001(2) 0.018(2) 0.0006(18)
O3 0.076(3) 0.080(3) 0.093(3) -0.006(2) 0.007(3) -0.012(2)
O4 0.045(3) 0.059(3) 0.100(4) -0.005(3) 0.033(3) -0.007(2)
O5 0.030(2) 0.0285(19) 0.091(3) 0.012(2) 0.006(2) 0.0062(17)
O6 0.034(3) 0.030(3) 0.042(3) -0.002(2) 0.000 0.000
O7 0.043(3) 0.059(3) 0.069(4) 0.010(2) -0.019(3) -0.004(2)
O8 0.096(7) 0.045(4) 0.089(7) 0.009(4) 0.000 0.000

loop_
_atom_type_symbol
_atom_type_description
_atom_type_scat_dispersion_real
_atom_type_scat_dispersion_imag
_atom_type_scat_source
C C 0.0033 0.0016 'International Tables Vol C Tables 4.2.6.8 and 6.1.1.4'
H H 0.0000 0.0000 'International Tables Vol C Tables 4.2.6.8 and 6.1.1.4'
O O 0.0106 0.0060 'International Tables Vol C Tables 4.2.6.8 and 6.1.1.4'
Zn Zn 0.2839 1.4301 'International Tables Vol C Tables 4.2.6.8 and 6.1.1.4'

loop_
_geom_angle_atom_site_label_1
_geom_angle_atom_site_label_2
_geom_angle_atom_site_label_3
_geom_angle
_geom_angle_site_symmetry_1
_geom_angle_site_symmetry_3
O1 Zn1 O1 90.7(3) . 3
O1 Zn1 O6 94.15(17) . .
O1 Zn1 O6 94.15(17) 3 .
O7 Zn1 O1 89.0(2) 3 3
O7 Zn1 O1 89.0(2) . .
O7 Zn1 O1 175.37(18) 3 .
O7 Zn1 O1 175.37(18) . 3
O7 Zn1 O6 90.48(17) 3 .
O7 Zn1 O6 90.48(17) . .
O7 Zn1 O7 90.9(4) . 3
O7 Zn1 O8 86.6(2) . .
O7 Zn1 O8 86.6(2) 3 .
O8 Zn1 O1 88.7(2) . .
O8 Zn1 O1 88.7(2) . 3
O8 Zn1 O6 175.9(3) . .
O2 Zn2 O5 103.1(2) . 1_565
O2 Zn2 O6 109.1(2) . .
O4 Zn2 O2 111.8(2) 2_575 .
O4 Zn2 O5 98.5(2) 2_575 1_565
O4 Zn2 O6 122.7(3) 2_575 .
O6 Zn2 O5 109.37(18) . 1_565
O1 C1 C2 119.4(5) . .
O1 C1 O2 125.7(6) . .
O2 C1 C2 114.9(5) . .
C3 C2 C1 123.7(5) . .
C3 C2 C7 119.1(5) . .
C7 C2 C1 116.7(5) . .
C2 C3 C4 118.2(5) . .
C2 C3 C10 123.4(5) . .
C4 C3 C10 118.4(5) . .
C3 C4 H4 119.0 . .
C5 C4 C3 122.1(6) . .
C5 C4 H4 119.0 . .
C4 C5 H5 120.3 . .
C4 C5 C6 119.4(6) . .
C6 C5 H5 120.3 . .
C5 C6 C8 118.3(6) . .
C7 C6 C5 119.3(6) . .
C7 C6 C8 122.3(6) . .
C2 C7 H7 119.1 . .
C6 C7 C2 121.9(6) . .
C6 C7 H7 119.1 . .
O3 C8 C6 117.1(7) . .
O4 C8 C6 118.2(6) . .
O4 C8 O3 124.7(7) . .
C10 C9 H9 119.4 . .
C10 C9 H9 119.4 3 .
C10 C9 C10 121.1(7) 3 .
C9 C10 C3 120.8(5) . .
C11 C10 C3 119.6(5) . .
C11 C10 C9 119.5(5) . .
C10 C11 H11 120.1 . .
C10 C11 C12 119.9(5) . .
C12 C11 H11 120.1 . .
C11 C12 C11 120.1(7) 3 .
C11 C12 C13 119.9(3) 3 .
C11 C12 C13 119.9(3) . .
O5 C13 C12 118.2(4) 3 .
O5 C13 C12 118.2(4) . .
O5 C13 O5 123.7(8) 3 .
C1 O1 Zn1 141.4(4) . .
C1 O2 Zn2 123.1(4) . .
C8 O4 Zn2 124.8(4) . 2_574
C13 O5 Zn2 131.8(4) . 1_545
Zn1 O6 H6 123.3 . .
Zn2 O6 Zn1 112.95(17) . .
Zn2 O6 Zn1 112.95(17) 3 .
Zn2 O6 Zn2 108.5(3) 3 .
Zn2 O6 H6 98.7 . .
Zn2 O6 H6 98.7 3 .
Zn1 O7 H7A 163.3 . .
Zn1 O7 H7B 99.6 . .
H7A O7 H7B 96.9 . .
Zn1 O8 H8A 127.5 . .
Zn1 O8 H8B 123.0 . .
H8A O8 H8B 109.5 . .

loop_
_geom_bond_atom_site_label_1
_geom_bond_atom_site_label_2
_geom_bond_distance
_geom_bond_site_symmetry_2
Zn1 O1 2.087(5) .
Zn1 O1 2.088(5) 3
Zn1 O6 2.166(5) .
Zn1 O7 2.073(6) .
Zn1 O7 2.073(6) 3
Zn1 O8 2.086(7) .
Zn2 O2 1.931(5) .
Zn2 O4 1.902(5) 2_575
Zn2 O5 1.969(4) 1_565
Zn2 O6 1.960(4) .
C1 C2 1.507(8) .
C1 O1 1.226(7) .
C1 O2 1.288(7) .
C2 C3 1.390(8) .
C2 C7 1.416(8) .
C3 C4 1.397(9) .
C3 C10 1.488(8) .
C4 H4 0.9300 .
C4 C5 1.362(9) .
C5 H5 0.9300 .
C5 C6 1.413(10) .
C6 C7 1.338(10) .
C6 C8 1.505(9) .
C7 H7 0.9300 .
C8 O3 1.253(9) .
C8 O4 1.252(9) .
C9 H9 0.9300 .
C9 C10 1.403(7) .
C9 C10 1.403(7) 3
C10 C11 1.399(8) .
C11 H11 0.9300 .
C11 C12 1.414(7) .
C12 C11 1.414(7) 3
C12 C13 1.456(11) .
C13 O5 1.260(6) 3
C13 O5 1.260(6) .
O4 Zn2 1.902(5) 2_574
O5 Zn2 1.969(4) 1_545
O6 Zn2 1.960(3) 3
O6 H6 0.8222 .
O7 H7A 0.8881 .
O7 H7B 0.9450 .
O8 H8A 0.8501 .
O8 H8B 0.8499 .

loop_
_geom_torsion_atom_site_label_1
_geom_torsion_atom_site_label_2
_geom_torsion_atom_site_label_3
_geom_torsion_atom_site_label_4
_geom_torsion
_geom_torsion_site_symmetry_1
_geom_torsion_site_symmetry_4
C1 C2 C3 C4 -170.5(6) . .
C1 C2 C3 C10 10.1(10) . .
C1 C2 C7 C6 172.6(6) . .
C2 C1 O1 Zn1 -164.0(5) . .
C2 C1 O2 Zn2 -164.3(4) . .
C2 C3 C4 C5 -2.4(13) . .
C2 C3 C10 C9 52.7(10) . .
C2 C3 C10 C11 -130.1(7) . .
C3 C2 C7 C6 0.5(10) . .
C3 C4 C5 C6 2.2(14) . .
C3 C10 C11 C12 -175.8(6) . .
C4 C3 C10 C9 -126.7(8) . .
C4 C3 C10 C11 50.5(10) . .
C4 C5 C6 C7 -0.6(12) . .
C4 C5 C6 C8 -179.3(8) . .
C5 C6 C7 C2 -0.7(11) . .
C5 C6 C8 O3 176.3(8) . .
C5 C6 C8 O4 -2.5(12) . .
C6 C8 O4 Zn2 168.4(5) . 2_574
C7 C2 C3 C4 1.0(10) . .
C7 C2 C3 C10 -178.4(6) . .
C7 C6 C8 O3 -2.4(12) . .
C7 C6 C8 O4 178.8(7) . .
C8 C6 C7 C2 177.9(7) . .
C9 C10 C11 C12 1.4(11) . .
C10 C3 C4 C5 177.0(8) . .
C10 C9 C10 C3 175.7(5) 3 .
C10 C9 C10 C11 -1.5(13) 3 .
C10 C11 C12 C11 -1.4(13) . 3
C10 C11 C12 C13 -177.8(7) . .
C11 C12 C13 O5 -2.5(13) . .
C11 C12 C13 O5 178.8(7) . 3
C11 C12 C13 O5 2.5(13) 3 3
C11 C12 C13 O5 -178.8(7) 3 .
C12 C13 O5 Zn2 169.1(6) . 1_545
O1 C1 C2 C3 30.4(9) . .
O1 C1 C2 C7 -141.3(6) . .
O1 C1 O2 Zn2 16.4(8) . .
O2 C1 C2 C3 -148.9(6) . .
O2 C1 C2 C7 39.4(8) . .
O2 C1 O1 Zn1 15.3(11) . .
O3 C8 O4 Zn2 -10.3(13) . 2_574
O5 C13 O5 Zn2 -12.3(15) 3 1_545

loop_
_platon_squeeze_void_nr
_platon_squeeze_void_average_x
_platon_squeeze_void_average_y
_platon_squeeze_void_average_z
_platon_squeeze_void_volume
_platon_squeeze_void_count_electrons
_platon_squeeze_void_content
1 -0.005 0.080 -0.057 1453 900 ' '
